data_7160833
loop_
_publ_author_name
'Fan, Guo-Zhao'
'Hu, Xiang-Guo'
'Liu, Shuai'

_publ_section_title
;
 Copper-catalyzed synthesis of glycosyl carboxamides from glycosyl
 carboxylic acids and isocyanates.
;
_journal_issue 44
_journal_name_full 'Organic &amp; biomolecular chemistry'
_journal_page_first 10067
_journal_page_last 10071
_journal_paper_doi 10.1039/d5ob01490e
_journal_volume 23
_journal_year 2025
_chemical_absolute_configuration rm
_chemical_formula_moiety '4(C16 H21 N O5)'
_chemical_formula_sum 'C64 H84 N4 O20'
_chemical_formula_weight 1229.3823
_space_group_crystal_system monoclinic
_space_group_IT_number 5
_space_group_name_Hall 'C 2y'
_space_group_name_H-M_alt 'C 1 2 1'
_symmetry_Int_Tables_number 5
_audit_creation_date 2025-09-11
_audit_creation_method
;
Olex2 1.5-beta
(compiled 2021.06.29 svn.r12e2184c for OlexSys, GUI svn.r6374)
;
_audit_update_record
;
2025-09-11 deposited with the CCDC.	2025-10-21 downloaded from the CCDC.
;
_cell_angle_alpha 90
_cell_angle_beta 92.607(9)
_cell_angle_gamma 90
_cell_formula_units_Z 1
_cell_length_a 19.1760(15)
_cell_length_b 5.7616(6)
_cell_length_c 14.2746(16)
_cell_measurement_reflns_used 1967
_cell_measurement_temperature 293
_cell_measurement_theta_max 24.0720
_cell_measurement_theta_min 3.9760
_cell_volume 1575.5(3)
_computing_cell_refinement 'CrysAlisPro 1.171.42.90a (Rigaku OD, 2023)'
_computing_data_collection 'CrysAlisPro 1.171.42.90a (Rigaku OD, 2023)'
_computing_data_reduction 'CrysAlisPro 1.171.42.90a (Rigaku OD, 2023)'
_computing_molecular_graphics 'Olex2 1.5-beta (Dolomanov et al., 2009)'
_computing_publication_material 'Olex2 1.5-beta (Dolomanov et al., 2009)'
_computing_structure_refinement 'olex2.refine 1.5-beta (Bourhis et al., 2015)'
_diffrn_ambient_temperature 293
_diffrn_detector 'CCD plate'
_diffrn_detector_area_resol_mean 8.0353
_diffrn_detector_type EosS2
_diffrn_measured_fraction_theta_full 0.9962
_diffrn_measured_fraction_theta_max 0.8903
_diffrn_measurement_details
;
List of Runs (angles in degrees, time in seconds):

  # Type    Start    End  Width  t~exp~   \w     \q     \k     \f   Frames
#--------------------------------------------------------------------------
  1  \w    -35.00  53.00   1.00    7.46    --  -15.92  37.00  90.00   88
  2  \w    -85.00  53.00   1.00    7.46    --  -15.92   0.00-120.00  138
  3  \w    -10.00  42.00   1.00    7.46    --   16.85  77.00 -30.00   52
  4  \w    -45.00  -3.00   1.00    7.46    --  -15.92  19.00 -30.00   42
;
_diffrn_measurement_device 'four-circle diffractometer'
_diffrn_measurement_device_type 'SuperNova, Single source at offset/far, EosS2'
_diffrn_measurement_method '\w scans'
_diffrn_orient_matrix_type 'CrysAlisPro convention (1999,Acta A55,543-557)'
_diffrn_orient_matrix_UB_11 -0.0129579000
_diffrn_orient_matrix_UB_12 -0.0505102000
_diffrn_orient_matrix_UB_13 0.0410509000
_diffrn_orient_matrix_UB_21 -0.0346939000
_diffrn_orient_matrix_UB_22 0.0199593000
_diffrn_orient_matrix_UB_23 -0.0175096000
_diffrn_orient_matrix_UB_31 -0.0003968000
_diffrn_orient_matrix_UB_32 -0.1102084000
_diffrn_orient_matrix_UB_33 -0.0221634000
_diffrn_radiation_monochromator mirror
_diffrn_radiation_probe x-ray
_diffrn_radiation_type 'Mo K\a'
_diffrn_radiation_wavelength 0.71073
_diffrn_reflns_av_R_equivalents 0.0360
_diffrn_reflns_av_unetI/netI 0.0589
_diffrn_reflns_Laue_measured_fraction_full 0.9962
_diffrn_reflns_Laue_measured_fraction_max 0.8903
_diffrn_reflns_limit_h_max 24
_diffrn_reflns_limit_h_min -25
_diffrn_reflns_limit_k_max 7
_diffrn_reflns_limit_k_min -7
_diffrn_reflns_limit_l_max 12
_diffrn_reflns_limit_l_min -19
_diffrn_reflns_number 5433
_diffrn_reflns_point_group_measured_fraction_full 0.9081
_diffrn_reflns_point_group_measured_fraction_max 0.7654
_diffrn_reflns_theta_full 25.2417
_diffrn_reflns_theta_max 28.88
_diffrn_reflns_theta_min 3.48
_diffrn_source 'micro-focus sealed X-ray tube'
_diffrn_source_type 'SuperNova (Mo) X-ray Source'
_exptl_absorpt_coefficient_mu 0.096
_exptl_absorpt_correction_T_max 1.00000
_exptl_absorpt_correction_T_min 0.38443
_exptl_absorpt_correction_type multi-scan
_exptl_absorpt_process_details
;
CrysAlisPro 1.171.42.90a (Rigaku Oxford Diffraction, 2023)
Empirical absorption correction using spherical harmonics,
implemented in SCALE3 ABSPACK scaling algorithm.
;
_exptl_crystal_colour 'clear light gray'
_exptl_crystal_colour_lustre clear
_exptl_crystal_colour_modifier light
_exptl_crystal_colour_primary gray
_exptl_crystal_density_diffrn 1.296
_exptl_crystal_description block
_exptl_crystal_F_000 164.097
_refine_diff_density_max 0.3600
_refine_diff_density_min -0.3642
_refine_diff_density_rms 0.0852
_refine_ls_abs_structure_details 'Hooft, R.W.W., Straver, L.H., Spek, A.L. (2010). J. Appl. Cryst., 43, 665-668.'
_refine_ls_abs_structure_Flack 2.4(10)
_refine_ls_d_res_high 0.7357
_refine_ls_d_res_low 5.8481
_refine_ls_extinction_coef 0.011(3)
_refine_ls_extinction_expression Fc^*^=kFc[1+0.001xFc^2^\l^3^/sin(2\q)]^-1/4^
_refine_ls_goodness_of_fit_ref 1.0549
_refine_ls_hydrogen_treatment constr
_refine_ls_matrix_type full
_refine_ls_number_constraints 34
_refine_ls_number_parameters 204
_refine_ls_number_reflns 3184
_refine_ls_number_restraints 1
_refine_ls_restrained_S_all 1.0549
_refine_ls_R_factor_all 0.1042
_refine_ls_R_factor_gt 0.0824
_refine_ls_shift/su_max -0.0001
_refine_ls_shift/su_mean 0.0000
_refine_ls_structure_factor_coef Fsqd
_refine_ls_weighting_details 'w=1/[\s^2^(Fo^2^)+(0.1294P)^2^+0.4063P] where P=(Fo^2^+2Fc^2^)/3'
_refine_ls_weighting_scheme calc
_refine_ls_wR_factor_gt 0.2072
_refine_ls_wR_factor_ref 0.2351
_reflns_Friedel_coverage 0.614
_reflns_limit_h_max 24
_reflns_limit_h_min -25
_reflns_limit_k_max 7
_reflns_limit_k_min -7
_reflns_limit_l_max 19
_reflns_limit_l_min -18
_reflns_number_gt 2359
_reflns_number_total 3184
_reflns_threshold_expression I>=2u(I)
_cod_data_source_file d5ob01490e2.cif
_cod_data_source_block FGZ-1_auto
_cod_depositor_comments 'Adding full bibliography for 7160833.cif.'
_cod_original_sg_symbol_Hall ' C 2y'
_cod_database_code 7160833
_reflns_odcompleteness_completeness 99.72
_reflns_odcompleteness_iscentric 1
_reflns_odcompleteness_theta 26.32
_olex2_refinement_description
;
1. Fixed Uiso
 At 1.2 times of:
  All C(H) groups, All N(H) groups
 At 1.5 times of:
  All C(H,H,H) groups
2.a Ternary CH refined with riding coordinates:
 C18(H18), C21(H21), C19(H19), C20(H20)
2.b Aromatic/amide H refined with riding coordinates:
 N5(H5), C13(H13), C11(H11), C10(H10), C14(H14)
2.c Idealised Me refined as rotating group:
 C16(H16a,H16b,H16c), C00K(H00a,H00b,H00c), C00L(H00d,H00e,H00f), C00M(H00g,
 H00h,H00i)
;
_olex2_submission_special_instructions 'No special instructions were received'
_oxdiff_exptl_absorpt_empirical_details
;
Empirical correction (ABSPACK) includes:
- Absorption correction using spherical harmonics
- Frame scaling
;
_oxdiff_exptl_absorpt_empirical_full_max 2.184
_oxdiff_exptl_absorpt_empirical_full_min 0.571

loop_
_space_group_symop_id
_space_group_symop_operation_xyz
1 x,y,z
2 -x,y,-z
3 x+1/2,y+1/2,z
4 -x+1/2,y+1/2,-z

loop_
_atom_site_label
_atom_site_type_symbol
_atom_site_fract_x
_atom_site_fract_y
_atom_site_fract_z
_atom_site_U_iso_or_equiv
_atom_site_adp_type
_atom_site_occupancy
_atom_site_refinement_flags_posn
O001 O -0.51290(14) -0.2645(5) -0.7719(2) 0.0553(8) Uani 1.000000 .
O8 O -0.62048(14) -0.6418(6) -0.8080(2) 0.0597(9) Uani 1.000000 .
N5 N -0.44586(17) -0.3095(7) -0.5966(2) 0.0498(9) Uani 1.000000 .
H5 H -0.46070(17) -0.1802(7) -0.6202(2) 0.0597(11) Uiso 1.000000 R
O9 O -0.40497(15) -0.4122(7) -0.8156(2) 0.0738(11) Uani 1.000000 .
O6 O -0.4596(2) -0.6997(6) -0.6130(3) 0.0769(11) Uani 1.000000 .
C17 C -0.4741(2) -0.5045(8) -0.6352(3) 0.0476(10) Uani 1.000000 .
O7 O -0.56260(16) -0.5695(9) -0.9360(2) 0.0866(14) Uani 1.000000 .
C22 C -0.6234(2) -0.6815(8) -0.9041(3) 0.0520(11) Uani 1.000000 .
C12 C -0.39460(18) -0.2928(8) -0.5217(3) 0.0436(9) Uani 1.000000 .
C15 C -0.2956(2) -0.2432(8) -0.3729(3) 0.0527(11) Uani 1.000000 .
C13 C -0.3470(2) -0.4714(8) -0.5006(3) 0.0518(11) Uani 1.000000 .
H13 H -0.3480(2) -0.6088(8) -0.5348(3) 0.0622(13) Uiso 1.000000 R
C11 C -0.3923(2) -0.0926(7) -0.4693(3) 0.0513(11) Uani 1.000000 .
H11 H -0.4237(2) 0.0267(7) -0.4835(3) 0.0616(13) Uiso 1.000000 R
C18 C -0.53212(19) -0.4512(8) -0.7116(3) 0.0495(11) Uani 1.000000 .
H18 H -0.57474(19) -0.4074(8) -0.6806(3) 0.0594(13) Uiso 1.000000 R
C10 C -0.3430(2) -0.0670(8) -0.3946(3) 0.0581(12) Uani 1.000000 .
H10 H -0.3420(2) 0.0688(8) -0.3594(3) 0.0697(14) Uiso 1.000000 R
C14 C -0.2984(2) -0.4377(9) -0.4272(3) 0.0579(12) Uani 1.000000 .
H14 H -0.2658(2) -0.5543(9) -0.4143(3) 0.0695(15) Uiso 1.000000 R
C21 C -0.5484(2) -0.6497(8) -0.7756(3) 0.0543(11) Uani 1.000000 .
H21 H -0.5352(2) -0.7996(8) -0.7477(3) 0.0651(14) Uiso 1.000000 R
C19 C -0.4759(2) -0.3659(10) -0.8438(3) 0.0616(14) Uani 1.000000 .
H19 H -0.4784(2) -0.2677(10) -0.8999(3) 0.0740(17) Uiso 1.000000 R
C20 C -0.5094(2) -0.5970(10) -0.8641(3) 0.0613(13) Uani 1.000000 .
H20 H -0.4755(2) -0.7176(10) -0.8785(3) 0.0735(15) Uiso 1.000000 R
C16 C -0.2442(3) -0.2181(12) -0.2906(4) 0.0843(18) Uani 1.000000 .
H16a H -0.2572(15) -0.320(6) -0.2411(14) 0.126(3) Uiso 1.000000 GR
H16b H -0.1983(5) -0.258(8) -0.3095(10) 0.126(3) Uiso 1.000000 GR
H16c H -0.2444(19) -0.060(2) -0.269(2) 0.126(3) Uiso 1.000000 GR
C00K C -0.6860(2) -0.5553(10) -0.9491(4) 0.0732(15) Uani 1.000000 .
H00a H -0.6862(12) -0.397(2) -0.928(2) 0.110(2) Uiso 1.000000 GR
H00b H -0.6832(12) -0.558(6) -1.0160(4) 0.110(2) Uiso 1.000000 GR
H00c H -0.7282(3) -0.631(5) -0.932(2) 0.110(2) Uiso 1.000000 GR
C00L C -0.3669(3) -0.1993(13) -0.7989(5) 0.097(2) Uani 1.000000 .
H00d H -0.3859(17) -0.118(4) -0.747(2) 0.145(3) Uiso 1.000000 GR
H00e H -0.3186(6) -0.2343(14) -0.784(4) 0.145(3) Uiso 1.000000 GR
H00f H -0.371(2) -0.104(4) -0.8540(14) 0.145(3) Uiso 1.000000 GR
C00M C -0.6256(4) -0.9344(12) -0.9266(6) 0.112(3) Uani 1.000000 .
H00g H -0.6662(16) -1.003(2) -0.901(3) 0.168(4) Uiso 1.000000 GR
H00h H -0.627(3) -0.9548(12) -0.9935(6) 0.168(4) Uiso 1.000000 GR
H00i H -0.5844(14) -1.008(2) -0.900(3) 0.168(4) Uiso 1.000000 GR

loop_
_atom_site_aniso_label
_atom_site_aniso_U_11
_atom_site_aniso_U_22
_atom_site_aniso_U_33
_atom_site_aniso_U_12
_atom_site_aniso_U_13
_atom_site_aniso_U_23
O001 0.0400(15) 0.061(2) 0.0633(18) 0.0033(13) -0.0139(13) 0.0077(15)
O8 0.0333(14) 0.088(2) 0.0575(17) -0.0150(14) -0.0044(11) 0.0003(16)
N5 0.0370(16) 0.065(2) 0.0469(18) 0.0023(16) -0.0083(13) 0.0032(17)
O9 0.0246(13) 0.118(3) 0.078(2) -0.0032(17) -0.0072(13) 0.007(2)
O6 0.076(2) 0.068(2) 0.083(2) -0.0129(19) -0.0319(19) 0.021(2)
C17 0.038(2) 0.061(3) 0.044(2) -0.0053(18) -0.0003(16) 0.003(2)
O7 0.0353(16) 0.175(4) 0.0485(18) -0.021(2) -0.0078(13) 0.002(2)
C22 0.035(2) 0.062(3) 0.057(2) 0.0007(18) -0.0078(17) -0.005(2)
C12 0.0273(16) 0.058(2) 0.0449(19) -0.0053(17) -0.0013(14) 0.003(2)
C15 0.036(2) 0.062(3) 0.059(2) -0.0075(18) -0.0098(17) 0.010(2)
C13 0.0311(19) 0.063(3) 0.061(3) 0.0059(18) -0.0033(17) -0.005(2)
C11 0.0337(18) 0.048(2) 0.071(3) -0.0037(17) -0.0092(17) 0.014(2)
C18 0.0293(17) 0.075(3) 0.044(2) 0.0049(18) 0.0001(14) -0.000(2)
C10 0.049(2) 0.059(3) 0.066(3) -0.013(2) -0.0082(19) -0.005(2)
C14 0.0251(17) 0.075(3) 0.073(3) 0.0066(19) -0.0016(17) 0.010(3)
C21 0.043(2) 0.065(3) 0.053(2) 0.004(2) -0.0125(18) 0.001(2)
C19 0.0331(19) 0.107(4) 0.045(2) -0.000(2) -0.0055(16) 0.018(2)
C20 0.0327(19) 0.093(4) 0.058(3) 0.008(2) -0.0061(17) -0.019(3)
C16 0.061(3) 0.111(5) 0.079(3) -0.008(3) -0.028(3) 0.007(3)
C00K 0.038(2) 0.078(3) 0.101(4) -0.005(2) -0.023(2) 0.007(3)
C00L 0.050(3) 0.127(5) 0.111(5) -0.027(3) -0.013(3) 0.039(4)
C00M 0.103(6) 0.088(5) 0.139(6) 0.028(4) -0.057(5) -0.033(5)

loop_
_atom_type_symbol
_atom_type_scat_dispersion_real
_atom_type_scat_dispersion_imag
_atom_type_scat_Cromer_Mann_a1
_atom_type_scat_Cromer_Mann_a2
_atom_type_scat_Cromer_Mann_a3
_atom_type_scat_Cromer_Mann_a4
_atom_type_scat_Cromer_Mann_b1
_atom_type_scat_Cromer_Mann_b2
_atom_type_scat_Cromer_Mann_b3
_atom_type_scat_Cromer_Mann_b4
_atom_type_scat_Cromer_Mann_c
_atom_type_scat_source
_atom_type_scat_dispersion_source
C 0.00347 0.00161 2.31000 1.02000 1.58860 0.86500 20.84390 10.20750 0.56870 51.65120 0.21560 'International Tables Volume C Table 6.1.1.4 (pp. 500-502)' 'Henke, Gullikson and Davis, At. Data and Nucl. Data Tables, 1993, 54, 2'
H 0.00000 0.00000 0.49300 0.32291 0.14019 0.04081 10.51090 26.12570 3.14236 57.79970 0.00304 'International Tables Volume C Table 6.1.1.4 (pp. 500-502)' 'Henke, Gullikson and Davis, At. Data and Nucl. Data Tables, 1993, 54, 2'
N 0.00653 0.00323 12.21260 3.13220 2.01250 1.16630 0.00570 9.89330 28.99750 0.58260 -11.52900 'International Tables Volume C Table 6.1.1.4 (pp. 500-502)' 'Henke, Gullikson and Davis, At. Data and Nucl. Data Tables, 1993, 54, 2'
O 0.01158 0.00611 3.04850 2.28680 1.54630 0.86700 13.27710 5.70110 0.32390 32.90890 0.25080 'International Tables Volume C Table 6.1.1.4 (pp. 500-502)' 'Henke, Gullikson and Davis, At. Data and Nucl. Data Tables, 1993, 54, 2'

loop_
_geom_angle_atom_site_label_1
_geom_angle_atom_site_label_2
_geom_angle_atom_site_label_3
_geom_angle
_geom_angle_site_symmetry_1
_geom_angle_site_symmetry_3
_geom_angle_publ_flag
C19 O001 C18 106.2(3) . . ?
C21 O8 C22 107.8(3) . . ?
C12 N5 C17 127.7(4) . . ?
C00L O9 C19 110.9(4) . . ?
O6 C17 N5 126.1(4) . . ?
C18 C17 N5 112.5(4) . . ?
C18 C17 O6 121.4(4) . . ?
C20 O7 C22 106.8(3) . . ?
O7 C22 O8 104.1(3) . . ?
C00K C22 O8 109.5(4) . . ?
C00K C22 O7 106.9(4) . . ?
C00M C22 O8 111.9(5) . . ?
C00M C22 O7 112.9(5) . . ?
C00M C22 C00K 111.3(4) . . ?
C13 C12 N5 122.3(4) . . ?
C11 C12 N5 118.0(4) . . ?
C11 C12 C13 119.7(4) . . ?
C14 C15 C10 117.7(4) . . ?
C16 C15 C10 120.2(5) . . ?
C16 C15 C14 122.1(5) . . ?
C14 C13 C12 118.1(4) . . ?
C10 C11 C12 120.4(4) . . ?
C17 C18 O001 111.9(3) . . ?
C21 C18 O001 105.0(3) . . ?
C21 C18 C17 113.8(4) . . ?
C11 C10 C15 120.4(4) . . ?
C13 C14 C15 123.7(4) . . ?
C18 C21 O8 110.1(4) . . ?
C20 C21 O8 103.2(3) . . ?
C20 C21 C18 105.0(4) . . ?
O9 C19 O001 112.3(4) . . ?
C20 C19 O001 106.5(4) . . ?
C20 C19 O9 106.4(4) . . ?
C21 C20 O7 104.9(3) . . ?
C19 C20 O7 109.1(4) . . ?
C19 C20 C21 103.8(4) . . ?

loop_
_geom_bond_atom_site_label_1
_geom_bond_atom_site_label_2
_geom_bond_distance
_geom_bond_site_symmetry_2
_geom_bond_publ_flag
O001 C18 1.437(5) . ?
O001 C19 1.401(6) . ?
O8 C22 1.391(5) . ?
O8 C21 1.439(5) . ?
N5 C17 1.353(6) . ?
N5 C12 1.422(5) . ?
O9 C19 1.426(5) . ?
O9 C00L 1.442(8) . ?
O6 C17 1.198(6) . ?
C17 C18 1.553(5) . ?
O7 C22 1.425(5) . ?
O7 C20 1.423(5) . ?
C22 C00K 1.521(6) . ?
C22 C00M 1.492(8) . ?
C12 C13 1.399(6) . ?
C12 C11 1.375(6) . ?
C15 C10 1.389(7) . ?
C15 C14 1.363(7) . ?
C15 C16 1.505(6) . ?
C13 C14 1.383(6) . ?
C11 C10 1.400(6) . ?
C18 C21 1.488(7) . ?
C21 C20 1.526(7) . ?
C19 C20 1.501(7) . ?

loop_
_geom_torsion_atom_site_label_1
_geom_torsion_atom_site_label_2
_geom_torsion_atom_site_label_3
_geom_torsion_atom_site_label_4
_geom_torsion
_geom_torsion_site_symmetry_1
_geom_torsion_site_symmetry_2
_geom_torsion_site_symmetry_3
_geom_torsion_site_symmetry_4
_geom_torsion_publ_flag
O001 C18 C17 N5 42.8(4) . . . . ?
O001 C18 C17 O6 -139.8(4) . . . . ?
O001 C18 C21 O8 -87.7(3) . . . . ?
O001 C18 C21 C20 22.7(3) . . . . ?
O001 C19 O9 C00L -66.7(5) . . . . ?
O001 C19 C20 O7 91.2(3) . . . . ?
O001 C19 C20 C21 -20.2(3) . . . . ?
O8 C22 O7 C20 35.0(4) . . . . ?
O8 C21 C18 C17 149.6(3) . . . . ?
O8 C21 C20 O7 -1.0(4) . . . . ?
O8 C21 C20 C19 113.4(3) . . . . ?
N5 C17 C18 C21 161.6(4) . . . . ?
N5 C12 C13 C14 179.1(4) . . . . ?
N5 C12 C11 C10 179.9(4) . . . . ?
O9 C19 C20 O7 -148.8(3) . . . . ?
O9 C19 C20 C21 99.8(3) . . . . ?
O6 C17 C18 C21 -20.9(5) . . . . ?
C17 C18 C21 C20 -100.0(4) . . . . ?
O7 C20 C21 C18 -116.4(4) . . . . ?
C12 C13 C14 C15 1.9(5) . . . . ?
C12 C11 C10 C15 0.3(5) . . . . ?
C18 C21 C20 C19 -1.9(3) . . . . ?
